data_7130088
loop_
_publ_author_name
'Gehlhaar, Alexander'
'Weinert, Hanns Micha'
'W\"olper, Christoph'
'Semleit, Nina'
'Haberhauer, Gebhard'
'Schulz, Stephan'

_publ_section_title
;
 Bisstibane&#x2212;Distibane conversion via consecutive single-electron
 oxidation and reduction reaction
;
_journal_name_full 'Chemical Communications'
_journal_paper_doi 10.1039/D2CC01986H
_journal_year 2022
_chemical_formula_sum 'C79 H75 B F20 Sb2'
_chemical_formula_weight 1658.70
_space_group_crystal_system triclinic
_space_group_IT_number 2
_space_group_name_Hall '-P 1'
_space_group_name_H-M_alt 'P -1'
_atom_sites_solution_hydrogens geom
_atom_sites_solution_primary direct
_atom_sites_solution_secondary difmap
_audit_creation_method SHELXL-2017/1
_audit_update_record
;
2022-03-09 deposited with the CCDC.	2022-05-11 downloaded from the CCDC.
;
_cell_angle_alpha 82.723(8)
_cell_angle_beta 80.545(8)
_cell_angle_gamma 78.391(8)
_cell_formula_units_Z 2
_cell_length_a 14.118(3)
_cell_length_b 15.623(3)
_cell_length_c 17.104(3)
_cell_measurement_reflns_used 9141
_cell_measurement_temperature 100(2)
_cell_measurement_theta_max 33.46
_cell_measurement_theta_min 2.81
_cell_volume 3628.0(12)
_computing_cell_refinement 'BRUKER APEX3(v2019.1-0)'
_computing_data_collection 'BRUKER APEX3(v2019.1-0)'
_computing_data_reduction 'BRUKER APEX3(v2019.1-0)'
_computing_molecular_graphics 'ORTEP/PLATON (Spek)'
_computing_publication_material 'BRUKER AXS SHELXTL (c) 2008 / Vers. 2008/4'
_computing_structure_refinement 'SHELXL-2017/1 (Sheldrick, 2017)'
_computing_structure_solution 'BRUKER APEX3(v2019.1-0)'
_diffrn_ambient_temperature 100(2)
_diffrn_detector_area_resol_mean 512
_diffrn_measured_fraction_theta_full 0.999
_diffrn_measured_fraction_theta_max 0.963
_diffrn_measurement_device_type 'Bruker D8 KAPPA II (APEX II detector)'
_diffrn_measurement_method 'Data collection strategy APEX 3/QUEEN'
_diffrn_radiation_monochromator 'Triumph Goebel mirror'
_diffrn_radiation_source 'fine-focus sealed tube'
_diffrn_radiation_type MoK\a
_diffrn_radiation_wavelength 0.71073
_diffrn_reflns_av_R_equivalents 0.0494
_diffrn_reflns_av_unetI/netI 0.0250
_diffrn_reflns_Laue_measured_fraction_full 0.999
_diffrn_reflns_Laue_measured_fraction_max 0.963
_diffrn_reflns_limit_h_max 21
_diffrn_reflns_limit_h_min -21
_diffrn_reflns_limit_k_max 24
_diffrn_reflns_limit_k_min -24
_diffrn_reflns_limit_l_max 26
_diffrn_reflns_limit_l_min -26
_diffrn_reflns_number 230758
_diffrn_reflns_point_group_measured_fraction_full 0.999
_diffrn_reflns_point_group_measured_fraction_max 0.963
_diffrn_reflns_theta_full 25.242
_diffrn_reflns_theta_max 33.920
_diffrn_reflns_theta_min 1.780
_exptl_absorpt_coefficient_mu 0.840
_exptl_absorpt_correction_T_max 0.75
_exptl_absorpt_correction_T_min 0.62
_exptl_absorpt_correction_type multi-scan
_exptl_absorpt_process_details
; 
 SADABS
 R.H. Blessing, Acta Cryst. (1995) A51 33-38 
;
_exptl_crystal_colour green
_exptl_crystal_density_diffrn 1.518
_exptl_crystal_description block
_exptl_crystal_F_000 1672
_exptl_crystal_size_max 0.428
_exptl_crystal_size_mid 0.417
_exptl_crystal_size_min 0.250
_refine_diff_density_max 2.988
_refine_diff_density_min -1.085
_refine_diff_density_rms 0.091
_refine_ls_extinction_method none
_refine_ls_goodness_of_fit_ref 1.125
_refine_ls_hydrogen_treatment constr
_refine_ls_matrix_type full
_refine_ls_number_parameters 958
_refine_ls_number_reflns 28346
_refine_ls_number_restraints 67
_refine_ls_restrained_S_all 1.126
_refine_ls_R_factor_all 0.0419
_refine_ls_R_factor_gt 0.0324
_refine_ls_shift/su_max 0.002
_refine_ls_shift/su_mean 0.000
_refine_ls_structure_factor_coef Fsqd
_refine_ls_weighting_details 'w=1/[\s^2^(Fo^2^)+(0.0153P)^2^+4.4685P] where P=(Fo^2^+2Fc^2^)/3'
_refine_ls_weighting_scheme calc
_refine_ls_wR_factor_gt 0.0692
_refine_ls_wR_factor_ref 0.0769
_reflns_Friedel_coverage 0.000
_reflns_number_gt 24467
_reflns_number_total 28346
_reflns_threshold_expression 'I > 2\s(I)'
_cod_data_source_file d2cc01986h2.cif
_cod_data_source_block alf_121_dm
_cod_depositor_comments
;
The following automatic conversions were performed:

data item '_atom_sites_solution_secondary' value 'diffmap' was
changed to 'difmap'.

Automatic conversion script
Id: cif_fix_values 7556 2019-12-06 15:28:31Z antanas 
;
_cod_original_cell_volume 3627.9(12)
_cod_database_code 7130088
_shelx_shelxl_version_number 2017/1
_shelx_space_group_comment
;
The symmetry employed for this shelxl refinement is uniquely defined
by the following loop, which should always be used as a source of
symmetry information in preference to the above space-group names.
They are only intended as comments.
;
_shelx_estimated_absorpt_t_min 0.715
_shelx_estimated_absorpt_t_max 0.818

loop_
_space_group_symop_operation_xyz
'x, y, z'
'-x, -y, -z'

loop_
_atom_site_label
_atom_site_type_symbol
_atom_site_fract_x
_atom_site_fract_y
_atom_site_fract_z
_atom_site_U_iso_or_equiv
_atom_site_adp_type
_atom_site_occupancy
_atom_site_site_symmetry_order
_atom_site_calc_flag
_atom_site_refinement_flags_posn
_atom_site_refinement_flags_adp
_atom_site_refinement_flags_occupancy
_atom_site_disorder_assembly
_atom_site_disorder_group
Sb1_1 Sb 0.42520(2) 0.25937(2) 0.23975(2) 0.01367(2) Uani 1 1 d . . . . .
Sb2_1 Sb 0.27412(2) 0.16302(2) 0.27823(2) 0.01726(2) Uani 1 1 d . . . . .
C1_1 C 0.52159(11) 0.15094(10) 0.19073(9) 0.0172(2) Uani 1 1 d . . . . .
C2_1 C 0.49171(12) 0.06808(10) 0.21288(9) 0.0179(3) Uani 1 1 d . . . . .
C3_1 C 0.39569(12) 0.05745(10) 0.25024(9) 0.0194(3) Uani 1 1 d . . . . .
C4_1 C 0.37612(15) -0.02601(11) 0.27286(11) 0.0263(3) Uani 1 1 d . . . . .
H4_1 H 0.312532 -0.032940 0.297950 0.032 Uiso 1 1 calc R U . . .
C5_1 C 0.44882(18) -0.10114(12) 0.25937(12) 0.0335(4) Uani 1 1 d . . . . .
H5_1 H 0.434532 -0.157880 0.277147 0.040 Uiso 1 1 calc R U . . .
C6_1 C 0.53938(17) -0.09264(12) 0.22098(12) 0.0330(4) Uani 1 1 d . . . . .
H6_1 H 0.587355 -0.143723 0.211220 0.040 Uiso 1 1 calc R U . . .
C7_1 C 0.56309(14) -0.00852(11) 0.19534(10) 0.0242(3) Uani 1 1 d . . . . .
C8_1 C 0.65586(14) 0.00090(13) 0.15284(11) 0.0293(4) Uani 1 1 d . . . . .
H8_1 H 0.703281 -0.050210 0.141884 0.035 Uiso 1 1 calc R U . . .
C9_1 C 0.67898(13) 0.08157(13) 0.12717(11) 0.0279(3) Uani 1 1 d . . . . .
H9_1 H 0.740325 0.086292 0.096102 0.033 Uiso 1 1 calc R U . . .
C10_1 C 0.61111(12) 0.15780(11) 0.14712(10) 0.0216(3) Uani 1 1 d . . . . .
H10_1 H 0.627308 0.214062 0.130367 0.026 Uiso 1 1 calc R U . . .
C11_1 C 0.44654(10) 0.38253(9) 0.17637(9) 0.0156(2) Uani 1 1 d . . . . .
C12_1 C 0.37308(11) 0.43243(10) 0.13452(9) 0.0178(2) Uani 1 1 d . . . . .
C13_1 C 0.37608(12) 0.52110(10) 0.11266(11) 0.0221(3) Uani 1 1 d . . . . .
H13_1 H 0.326065 0.555977 0.085366 0.026 Uiso 1 1 calc R U . . .
C14_1 C 0.44985(12) 0.56025(10) 0.12947(10) 0.0204(3) Uani 1 1 d . . . . .
C15_1 C 0.52477(11) 0.50739(10) 0.16612(10) 0.0203(3) Uani 1 1 d . . . . .
H15_1 H 0.577532 0.532632 0.174866 0.024 Uiso 1 1 calc R U . . .
C16_1 C 0.52553(10) 0.41834(10) 0.19068(9) 0.0164(2) Uani 1 1 d . . . . .
C17_1 C 0.29241(12) 0.39471(10) 0.11017(10) 0.0209(3) Uani 1 1 d . . . . .
H17_1 H 0.307579 0.329471 0.122063 0.025 Uiso 1 1 calc R U . . .
C18_1 C 0.19258(13) 0.42809(14) 0.15661(13) 0.0307(4) Uani 1 1 d . . . . .
H18A_1 H 0.177574 0.492327 0.148259 0.046 Uiso 1 1 calc R U . . .
H18B_1 H 0.193541 0.409730 0.213475 0.046 Uiso 1 1 calc R U . . .
H18C_1 H 0.142557 0.403657 0.137922 0.046 Uiso 1 1 calc R U . . .
C19_1 C 0.28859(15) 0.41488(14) 0.02077(12) 0.0308(4) Uani 1 1 d . . . . .
H19A_1 H 0.354253 0.398605 -0.008571 0.046 Uiso 1 1 calc R U . . .
H19B_1 H 0.264504 0.477759 0.008720 0.046 Uiso 1 1 calc R U . . .
H19C_1 H 0.244572 0.381208 0.004859 0.046 Uiso 1 1 calc R U . . .
C20_1 C 0.44757(14) 0.65809(11) 0.11204(13) 0.0284(4) Uani 1 1 d . . . . .
H20_1 H 0.516016 0.668242 0.107863 0.034 Uiso 1 1 calc R U . . .
C21_1 C 0.3867(2) 0.70536(14) 0.18169(16) 0.0450(6) Uani 1 1 d . . . . .
H21A_1 H 0.385706 0.768609 0.170658 0.068 Uiso 1 1 calc R U . . .
H21B_1 H 0.415522 0.683526 0.230427 0.068 Uiso 1 1 calc R U . . .
H21C_1 H 0.319769 0.694258 0.188675 0.068 Uiso 1 1 calc R U . . .
C22_1 C 0.40972(18) 0.69629(14) 0.03403(15) 0.0393(5) Uani 1 1 d . . . . .
H22A_1 H 0.447447 0.663197 -0.009448 0.059 Uiso 1 1 calc R U . . .
H22B_1 H 0.416749 0.757980 0.023067 0.059 Uiso 1 1 calc R U . . .
H22C_1 H 0.340647 0.692248 0.038340 0.059 Uiso 1 1 calc R U . . .
C23_1 C 0.61362(11) 0.36613(10) 0.22705(10) 0.0188(3) Uani 1 1 d . . . . .
H23_1 H 0.601963 0.304815 0.242592 0.023 Uiso 1 1 calc R U . . .
C24_1 C 0.70528(12) 0.36183(13) 0.16468(12) 0.0286(3) Uani 1 1 d . . . . .
H24A_1 H 0.692111 0.342925 0.115670 0.043 Uiso 1 1 calc R U . . .
H24B_1 H 0.759144 0.319779 0.185140 0.043 Uiso 1 1 calc R U . . .
H24C_1 H 0.723233 0.420022 0.153323 0.043 Uiso 1 1 calc R U . . .
C25_1 C 0.62864(15) 0.40272(13) 0.30154(12) 0.0292(4) Uani 1 1 d . . . . .
H25A_1 H 0.639126 0.463295 0.288159 0.044 Uiso 1 1 calc R U . . .
H25B_1 H 0.685823 0.366746 0.322709 0.044 Uiso 1 1 calc R U . . .
H25C_1 H 0.570657 0.401657 0.341718 0.044 Uiso 1 1 calc R U . . .
C26_1 C 0.44534(10) 0.27466(10) 0.35856(9) 0.0160(2) Uani 1 1 d . . . . .
C27_1 C 0.37605(11) 0.34116(10) 0.39572(9) 0.0181(3) Uani 1 1 d . . . . .
C28_1 C 0.38620(13) 0.35766(11) 0.47175(10) 0.0229(3) Uani 1 1 d . . . . .
H28_1 H 0.341367 0.403623 0.496574 0.027 Uiso 1 1 calc R U . . .
C29_1 C 0.45983(13) 0.30899(12) 0.51237(10) 0.0228(3) Uani 1 1 d . . . . .
C30_1 C 0.52455(12) 0.24217(12) 0.47539(10) 0.0224(3) Uani 1 1 d . . . . .
H30_1 H 0.573909 0.207516 0.503520 0.027 Uiso 1 1 calc R U . . .
C31_1 C 0.52019(11) 0.22368(10) 0.39842(9) 0.0181(3) Uani 1 1 d . . . . .
C32_1 C 0.28966(11) 0.39513(11) 0.35859(10) 0.0206(3) Uani 1 1 d . . . . .
H32_1 H 0.291654 0.373157 0.305809 0.025 Uiso 1 1 calc R U . . .
C33_1 C 0.19258(14) 0.38112(16) 0.40892(14) 0.0352(4) Uani 1 1 d . . . . .
H33A_1 H 0.138319 0.410756 0.380476 0.053 Uiso 1 1 calc R U . . .
H33B_1 H 0.186060 0.405519 0.459985 0.053 Uiso 1 1 calc R U . . .
H33C_1 H 0.191323 0.318145 0.418449 0.053 Uiso 1 1 calc R U . . .
C34_1 C 0.29557(15) 0.49276(12) 0.34283(13) 0.0303(4) Uani 1 1 d . . . . .
H34A_1 H 0.356412 0.499795 0.307852 0.045 Uiso 1 1 calc R U . . .
H34B_1 H 0.294333 0.516557 0.393403 0.045 Uiso 1 1 calc R U . . .
H34C_1 H 0.239733 0.524412 0.317167 0.045 Uiso 1 1 calc R U . . .
C35_1 C 0.47211(15) 0.32856(13) 0.59445(10) 0.0279(3) Uani 1 1 d . . . . .
H35_1 H 0.523122 0.280352 0.614419 0.033 Uiso 1 1 calc R U . . .
C36_1 C 0.3806(2) 0.3294(2) 0.65390(13) 0.0497(7) Uani 1 1 d . . . . .
H36A_1 H 0.329316 0.377114 0.637034 0.075 Uiso 1 1 calc R U . . .
H36B_1 H 0.394158 0.338411 0.706343 0.075 Uiso 1 1 calc R U . . .
H36C_1 H 0.358817 0.273173 0.656996 0.075 Uiso 1 1 calc R U . . .
C37_1 C 0.50971(19) 0.41336(18) 0.58988(13) 0.0424(5) Uani 1 1 d . . . . .
H37A_1 H 0.570608 0.410321 0.552527 0.064 Uiso 1 1 calc R U . . .
H37B_1 H 0.521995 0.422267 0.642760 0.064 Uiso 1 1 calc R U . . .
H37C_1 H 0.460903 0.462456 0.571410 0.064 Uiso 1 1 calc R U . . .
C38_1 C 0.59403(12) 0.14771(11) 0.36496(10) 0.0226(3) Uani 1 1 d . . . . .
H38_1 H 0.590206 0.151301 0.306740 0.027 Uiso 1 1 calc R U . . .
C39_1 C 0.56674(15) 0.05983(12) 0.40295(13) 0.0319(4) Uani 1 1 d . . . . .
H39A_1 H 0.499897 0.058264 0.395139 0.048 Uiso 1 1 calc R U . . .
H39B_1 H 0.570916 0.053676 0.460083 0.048 Uiso 1 1 calc R U . . .
H39C_1 H 0.611984 0.011487 0.377868 0.048 Uiso 1 1 calc R U . . .
C40_1 C 0.69946(14) 0.15122(14) 0.37344(13) 0.0328(4) Uani 1 1 d . . . . .
H40A_1 H 0.744049 0.103834 0.346488 0.049 Uiso 1 1 calc R U . . .
H40B_1 H 0.706805 0.144111 0.430014 0.049 Uiso 1 1 calc R U . . .
H40C_1 H 0.714987 0.207952 0.349254 0.049 Uiso 1 1 calc R U . . .
C41_1 C 0.19252(11) 0.18981(10) 0.17802(9) 0.0181(3) Uani 1 1 d . . . . .
C42_1 C 0.09218(12) 0.22603(11) 0.19908(10) 0.0203(3) Uani 1 1 d . . . . .
C43_1 C 0.03569(12) 0.25654(11) 0.13835(10) 0.0225(3) Uani 1 1 d . . . . .
H43_1 H -0.031366 0.281189 0.152001 0.027 Uiso 1 1 calc R U . . .
C44_1 C 0.07397(12) 0.25221(11) 0.05837(10) 0.0218(3) Uani 1 1 d . . . . .
C45_1 C 0.17073(12) 0.21202(12) 0.03950(10) 0.0222(3) Uani 1 1 d . . . . .
H45_1 H 0.196619 0.205805 -0.014792 0.027 Uiso 1 1 calc R U . . .
C46_1 C 0.23134(11) 0.18040(10) 0.09771(9) 0.0188(3) Uani 1 1 d . . . . .
C47_1 C 0.04386(13) 0.22908(13) 0.28544(10) 0.0257(3) Uani 1 1 d D U . . .
H47_1 H 0.089930 0.248255 0.315302 0.031 Uiso 0.890(5) 1 calc R U P A 1
H47'_1 H 0.091193 0.190807 0.318429 0.031 Uiso 0.110(5) 1 calc R U P A 2
C48_1 C 0.02971(19) 0.13881(16) 0.32221(15) 0.0359(6) Uani 0.890(5) 1 d D U P A 1
H48A_1 H -0.018872 0.119578 0.296947 0.054 Uiso 0.890(5) 1 calc R U P A 1
H48B_1 H 0.006875 0.140599 0.379372 0.054 Uiso 0.890(5) 1 calc R U P A 1
H48C_1 H 0.091912 0.097556 0.314206 0.054 Uiso 0.890(5) 1 calc R U P A 1
C49_1 C -0.05337(19) 0.29423(19) 0.29732(15) 0.0412(7) Uani 0.890(5) 1 d D U P A 1
H49A_1 H -0.044715 0.351792 0.270048 0.062 Uiso 0.890(5) 1 calc R U P A 1
H49B_1 H -0.074287 0.299474 0.354320 0.062 Uiso 0.890(5) 1 calc R U P A 1
H49C_1 H -0.103125 0.272988 0.275157 0.062 Uiso 0.890(5) 1 calc R U P A 1
C48'_1 C -0.0484(17) 0.1834(18) 0.2962(13) 0.053(7) Uani 0.110(5) 1 d D U P A 2
H48D_1 H -0.070528 0.170601 0.353091 0.080 Uiso 0.110(5) 1 calc R U P A 2
H48E_1 H -0.030744 0.128555 0.270651 0.080 Uiso 0.110(5) 1 calc R U P A 2
H48F_1 H -0.100957 0.222724 0.271549 0.080 Uiso 0.110(5) 1 calc R U P A 2
C49'_1 C 0.017(3) 0.3138(16) 0.320(2) 0.092(12) Uani 0.110(5) 1 d D U P A 2
H49D_1 H 0.075406 0.339634 0.316226 0.139 Uiso 0.110(5) 1 calc R U P A 2
H49E_1 H -0.011803 0.304719 0.375490 0.139 Uiso 0.110(5) 1 calc R U P A 2
H49F_1 H -0.030682 0.353436 0.289829 0.139 Uiso 0.110(5) 1 calc R U P A 2
C50_1 C 0.01319(13) 0.29300(13) -0.00685(11) 0.0269(3) Uani 1 1 d . . . . .
H50_1 H 0.051502 0.275492 -0.058763 0.032 Uiso 1 1 calc R U . . .
C51_1 C -0.08396(18) 0.26177(19) 0.00247(15) 0.0443(6) Uani 1 1 d . . . . .
H51A_1 H -0.117548 0.286466 -0.043378 0.066 Uiso 1 1 calc R U . . .
H51B_1 H -0.124738 0.281239 0.051410 0.066 Uiso 1 1 calc R U . . .
H51C_1 H -0.072071 0.197525 0.005353 0.066 Uiso 1 1 calc R U . . .
C52_1 C -0.0032(2) 0.39223(16) -0.01014(18) 0.0503(6) Uani 1 1 d . . . . .
H52A_1 H 0.059964 0.411253 -0.017538 0.075 Uiso 1 1 calc R U . . .
H52B_1 H -0.041792 0.411338 0.039757 0.075 Uiso 1 1 calc R U . . .
H52C_1 H -0.038474 0.418243 -0.054777 0.075 Uiso 1 1 calc R U . . .
C53_1 C 0.33434(12) 0.13301(11) 0.07294(10) 0.0215(3) Uani 1 1 d . . . . .
H53_1 H 0.373705 0.137715 0.115250 0.026 Uiso 1 1 calc R U . . .
C54_1 C 0.33494(16) 0.03485(13) 0.07032(13) 0.0321(4) Uani 1 1 d . . . . .
H54A_1 H 0.300012 0.027526 0.027314 0.048 Uiso 1 1 calc R U . . .
H54B_1 H 0.302631 0.011146 0.121274 0.048 Uiso 1 1 calc R U . . .
H54C_1 H 0.402552 0.003343 0.060691 0.048 Uiso 1 1 calc R U . . .
C55_1 C 0.38559(14) 0.17040(15) -0.00611(12) 0.0324(4) Uani 1 1 d . . . . .
H55A_1 H 0.352035 0.162262 -0.049688 0.049 Uiso 1 1 calc R U . . .
H55B_1 H 0.453627 0.139720 -0.014830 0.049 Uiso 1 1 calc R U . . .
H55C_1 H 0.383924 0.233157 -0.004430 0.049 Uiso 1 1 calc R U . . .
F12_2 F 0.00462(8) 0.95522(8) 0.37500(7) 0.0304(2) Uani 1 1 d . . . . .
F13_2 F -0.11042(10) 1.04550(8) 0.48845(8) 0.0360(3) Uani 1 1 d . . . . .
F14_2 F -0.28137(10) 0.99634(9) 0.55787(7) 0.0375(3) Uani 1 1 d . . . . .
F15_2 F -0.33299(9) 0.85358(9) 0.51227(8) 0.0372(3) Uani 1 1 d . . . . .
F16_2 F -0.22070(8) 0.76252(8) 0.40019(7) 0.0297(2) Uani 1 1 d . . . . .
F21_2 F 0.17760(9) 0.85610(9) 0.30716(8) 0.0366(3) Uani 1 1 d . . . . .
F22_2 F 0.29887(10) 0.79346(12) 0.40888(10) 0.0526(4) Uani 1 1 d . . . . .
F23_2 F 0.26304(12) 0.65971(13) 0.52358(10) 0.0595(5) Uani 1 1 d . . . . .
F24_2 F 0.09754(13) 0.59267(10) 0.53115(9) 0.0510(4) Uani 1 1 d . . . . .
F25_2 F -0.03187(9) 0.66077(9) 0.43289(8) 0.0355(3) Uani 1 1 d . . . . .
F31_2 F -0.12385(9) 0.99007(8) 0.25398(7) 0.0315(2) Uani 1 1 d . . . . .
F32_2 F -0.06607(11) 1.08359(9) 0.12243(9) 0.0422(3) Uani 1 1 d . . . . .
F33_2 F 0.09901(11) 1.02183(10) 0.02319(8) 0.0454(3) Uani 1 1 d . . . . .
F34_2 F 0.20497(10) 0.86039(10) 0.06168(8) 0.0415(3) Uani 1 1 d . . . . .
F35_2 F 0.14255(9) 0.76035(8) 0.19061(7) 0.0335(2) Uani 1 1 d . . . . .
F41_2 F -0.20105(8) 0.83999(7) 0.23967(7) 0.0286(2) Uani 1 1 d . . . . .
F42_2 F -0.27694(9) 0.73235(9) 0.16918(7) 0.0330(2) Uani 1 1 d . . . . .
F43_2 F -0.18977(11) 0.56099(10) 0.16275(9) 0.0456(3) Uani 1 1 d . . . . .
F44_2 F -0.01841(11) 0.50273(9) 0.22197(11) 0.0487(4) Uani 1 1 d . . . . .
F45_2 F 0.06303(9) 0.60896(8) 0.28689(9) 0.0366(3) Uani 1 1 d . . . . .
C11_2 C -0.10272(11) 0.85599(11) 0.37865(10) 0.0207(3) Uani 1 1 d . . . . .
C12_2 C -0.07912(12) 0.92779(12) 0.40720(10) 0.0230(3) Uani 1 1 d . . . . .
C13_2 C -0.13645(14) 0.97513(12) 0.46641(11) 0.0257(3) Uani 1 1 d . . . . .
C14_2 C -0.22281(14) 0.95025(12) 0.50164(10) 0.0270(3) Uani 1 1 d . . . . .
C15_2 C -0.24914(13) 0.87840(12) 0.47806(11) 0.0257(3) Uani 1 1 d . . . . .
C16_2 C -0.18928(12) 0.83250(11) 0.41828(10) 0.0229(3) Uani 1 1 d . . . . .
C21_2 C 0.06596(12) 0.76019(12) 0.36243(11) 0.0245(3) Uani 1 1 d . . . . .
C22_2 C 0.15227(13) 0.79078(14) 0.36074(11) 0.0288(3) Uani 1 1 d . . . . .
C23_2 C 0.21789(14) 0.75837(17) 0.41408(13) 0.0368(5) Uani 1 1 d . . . . .
C24_2 C 0.19996(16) 0.69220(17) 0.47162(13) 0.0400(5) Uani 1 1 d . . . . .
C25_2 C 0.11579(16) 0.65854(15) 0.47597(12) 0.0357(4) Uani 1 1 d . . . . .
C26_2 C 0.05108(14) 0.69386(13) 0.42297(11) 0.0285(3) Uani 1 1 d . . . . .
C31_2 C 0.00886(12) 0.87039(12) 0.23189(10) 0.0227(3) Uani 1 1 d . . . . .
C32_2 C -0.04151(13) 0.95322(12) 0.20930(11) 0.0248(3) Uani 1 1 d . . . . .
C33_2 C -0.01238(15) 1.00443(13) 0.14058(12) 0.0302(4) Uani 1 1 d . . . . .
C34_2 C 0.07071(16) 0.97370(15) 0.09076(12) 0.0331(4) Uani 1 1 d . . . . .
C35_2 C 0.12330(14) 0.89184(15) 0.10968(11) 0.0310(4) Uani 1 1 d . . . . .
C36_2 C 0.09052(13) 0.84187(13) 0.17759(11) 0.0260(3) Uani 1 1 d . . . . .
C41_2 C -0.06671(12) 0.73062(11) 0.27115(10) 0.0212(3) Uani 1 1 d . . . . .
C42_2 C -0.15260(12) 0.75641(11) 0.23718(10) 0.0223(3) Uani 1 1 d . . . . .
C43_2 C -0.19417(13) 0.70184(13) 0.20106(10) 0.0249(3) Uani 1 1 d . . . . .
C44_2 C -0.14995(14) 0.61542(13) 0.19687(12) 0.0300(4) Uani 1 1 d . . . . .
C45_2 C -0.06353(15) 0.58638(13) 0.22727(13) 0.0321(4) Uani 1 1 d . . . . .
C46_2 C -0.02346(13) 0.64372(12) 0.26185(12) 0.0265(3) Uani 1 1 d . . . . .
B1_2 B -0.02361(13) 0.80378(13) 0.31032(11) 0.0211(3) Uani 1 1 d . . . . .

loop_
_atom_site_aniso_label
_atom_site_aniso_U_11
_atom_site_aniso_U_22
_atom_site_aniso_U_33
_atom_site_aniso_U_23
_atom_site_aniso_U_13
_atom_site_aniso_U_12
Sb1_1 0.01438(4) 0.01310(4) 0.01390(4) -0.00214(3) -0.00350(3) -0.00171(3)
Sb2_1 0.01755(4) 0.02043(5) 0.01471(4) -0.00192(3) -0.00219(3) -0.00557(3)
C1_1 0.0195(6) 0.0157(6) 0.0160(6) -0.0028(5) -0.0036(5) -0.0008(5)
C2_1 0.0235(7) 0.0145(6) 0.0156(6) -0.0022(5) -0.0053(5) -0.0007(5)
C3_1 0.0264(7) 0.0160(6) 0.0162(6) -0.0008(5) -0.0046(5) -0.0042(5)
C4_1 0.0393(9) 0.0193(7) 0.0220(7) -0.0004(6) -0.0044(7) -0.0100(6)
C5_1 0.0566(13) 0.0159(7) 0.0276(9) -0.0011(6) -0.0054(8) -0.0069(7)
C6_1 0.0515(12) 0.0160(7) 0.0276(9) -0.0037(6) -0.0065(8) 0.0046(7)
C7_1 0.0321(8) 0.0187(7) 0.0192(7) -0.0040(5) -0.0061(6) 0.0047(6)
C8_1 0.0299(8) 0.0283(8) 0.0243(8) -0.0068(6) -0.0043(6) 0.0101(7)
C9_1 0.0221(7) 0.0338(9) 0.0242(8) -0.0065(7) -0.0013(6) 0.0038(6)
C10_1 0.0201(7) 0.0251(7) 0.0185(6) -0.0032(5) -0.0022(5) -0.0019(5)
C11_1 0.0160(6) 0.0142(6) 0.0169(6) -0.0015(5) -0.0036(5) -0.0022(4)
C12_1 0.0155(6) 0.0165(6) 0.0215(7) -0.0007(5) -0.0043(5) -0.0027(5)
C13_1 0.0211(7) 0.0171(6) 0.0284(8) 0.0025(6) -0.0087(6) -0.0034(5)
C14_1 0.0201(6) 0.0167(6) 0.0246(7) 0.0014(5) -0.0043(5) -0.0048(5)
C15_1 0.0180(6) 0.0186(6) 0.0254(7) 0.0003(5) -0.0050(5) -0.0061(5)
C16_1 0.0153(6) 0.0167(6) 0.0175(6) -0.0014(5) -0.0032(5) -0.0031(5)
C17_1 0.0198(6) 0.0185(6) 0.0263(7) 0.0015(5) -0.0100(6) -0.0050(5)
C18_1 0.0210(7) 0.0366(10) 0.0364(10) -0.0006(8) -0.0080(7) -0.0087(7)
C19_1 0.0350(9) 0.0323(9) 0.0290(9) -0.0005(7) -0.0137(7) -0.0091(7)
C20_1 0.0283(8) 0.0174(7) 0.0416(10) 0.0059(7) -0.0133(7) -0.0081(6)
C21_1 0.0586(15) 0.0243(9) 0.0548(14) -0.0106(9) -0.0188(12) -0.0007(9)
C22_1 0.0488(12) 0.0264(9) 0.0442(12) 0.0126(8) -0.0175(10) -0.0116(8)
C23_1 0.0149(6) 0.0208(6) 0.0232(7) -0.0023(5) -0.0094(5) -0.0041(5)
C24_1 0.0165(7) 0.0310(9) 0.0371(9) -0.0020(7) -0.0033(6) -0.0030(6)
C25_1 0.0349(9) 0.0285(8) 0.0290(8) -0.0029(7) -0.0160(7) -0.0082(7)
C26_1 0.0155(6) 0.0185(6) 0.0147(6) -0.0022(5) -0.0031(4) -0.0033(5)
C27_1 0.0175(6) 0.0194(6) 0.0180(6) -0.0039(5) -0.0024(5) -0.0034(5)
C28_1 0.0255(7) 0.0258(7) 0.0183(7) -0.0073(6) -0.0030(6) -0.0037(6)
C29_1 0.0269(7) 0.0274(8) 0.0161(6) -0.0030(6) -0.0044(5) -0.0083(6)
C30_1 0.0224(7) 0.0287(8) 0.0170(6) -0.0005(6) -0.0061(5) -0.0052(6)
C31_1 0.0172(6) 0.0203(6) 0.0167(6) -0.0008(5) -0.0039(5) -0.0028(5)
C32_1 0.0179(6) 0.0215(7) 0.0221(7) -0.0073(5) -0.0043(5) 0.0009(5)
C33_1 0.0189(7) 0.0464(12) 0.0387(10) -0.0064(9) -0.0001(7) -0.0040(7)
C34_1 0.0315(9) 0.0209(7) 0.0385(10) -0.0054(7) -0.0115(8) 0.0020(6)
C35_1 0.0344(9) 0.0344(9) 0.0174(7) -0.0046(6) -0.0076(6) -0.0076(7)
C36_1 0.0501(13) 0.089(2) 0.0201(9) -0.0111(10) 0.0019(8) -0.0371(14)
C37_1 0.0510(13) 0.0574(14) 0.0285(9) -0.0147(9) -0.0024(9) -0.0287(11)
C38_1 0.0218(7) 0.0245(7) 0.0195(7) -0.0005(6) -0.0073(5) 0.0028(6)
C39_1 0.0342(9) 0.0233(8) 0.0387(10) -0.0027(7) -0.0121(8) -0.0010(7)
C40_1 0.0211(8) 0.0337(9) 0.0405(11) 0.0009(8) -0.0069(7) 0.0015(7)
C41_1 0.0176(6) 0.0200(6) 0.0181(6) -0.0027(5) -0.0029(5) -0.0060(5)
C42_1 0.0189(6) 0.0224(7) 0.0197(7) -0.0034(5) -0.0007(5) -0.0048(5)
C43_1 0.0193(7) 0.0250(7) 0.0225(7) -0.0012(6) -0.0030(5) -0.0030(5)
C44_1 0.0196(7) 0.0241(7) 0.0221(7) -0.0005(6) -0.0046(5) -0.0045(5)
C45_1 0.0207(7) 0.0279(8) 0.0183(7) -0.0024(6) -0.0038(5) -0.0044(6)
C46_1 0.0173(6) 0.0212(7) 0.0187(6) -0.0041(5) -0.0021(5) -0.0048(5)
C47_1 0.0214(7) 0.0348(9) 0.0193(7) -0.0035(6) 0.0006(6) -0.0037(6)
C48_1 0.0359(12) 0.0375(12) 0.0327(11) 0.0051(9) 0.0033(9) -0.0150(9)
C49_1 0.0351(12) 0.0483(15) 0.0316(11) -0.0079(10) 0.0040(9) 0.0082(10)
C48'_1 0.062(12) 0.081(16) 0.026(9) 0.002(10) -0.002(9) -0.047(12)
C49'_1 0.14(3) 0.080(14) 0.060(17) -0.044(14) 0.045(19) -0.060(16)
C50_1 0.0237(7) 0.0327(9) 0.0224(7) 0.0011(6) -0.0058(6) -0.0011(6)
C51_1 0.0371(11) 0.0631(15) 0.0383(11) 0.0067(11) -0.0185(9) -0.0189(11)
C52_1 0.0649(17) 0.0317(11) 0.0575(16) 0.0076(10) -0.0320(13) -0.0053(11)
C53_1 0.0186(6) 0.0285(8) 0.0174(6) -0.0046(6) -0.0028(5) -0.0030(6)
C54_1 0.0343(9) 0.0276(9) 0.0332(9) -0.0086(7) -0.0043(7) 0.0004(7)
C55_1 0.0235(8) 0.0431(11) 0.0264(8) -0.0008(8) 0.0040(6) -0.0040(7)
F12_2 0.0246(5) 0.0354(6) 0.0346(6) -0.0077(5) -0.0020(4) -0.0129(4)
F13_2 0.0454(7) 0.0323(6) 0.0338(6) -0.0120(5) -0.0070(5) -0.0087(5)
F14_2 0.0449(7) 0.0361(6) 0.0247(5) -0.0076(5) 0.0068(5) 0.0023(5)
F15_2 0.0282(6) 0.0422(7) 0.0363(6) -0.0020(5) 0.0118(5) -0.0095(5)
F16_2 0.0265(5) 0.0317(6) 0.0328(6) -0.0061(4) 0.0014(4) -0.0123(4)
F21_2 0.0244(5) 0.0514(8) 0.0374(6) -0.0006(6) -0.0058(5) -0.0163(5)
F22_2 0.0248(6) 0.0867(12) 0.0531(9) -0.0156(8) -0.0166(6) -0.0119(7)
F23_2 0.0464(8) 0.0856(12) 0.0438(8) -0.0066(8) -0.0292(7) 0.0129(8)
F24_2 0.0638(10) 0.0476(8) 0.0349(7) 0.0100(6) -0.0152(7) 0.0037(7)
F25_2 0.0316(6) 0.0380(6) 0.0348(6) 0.0082(5) -0.0045(5) -0.0087(5)
F31_2 0.0290(5) 0.0275(5) 0.0342(6) -0.0004(4) -0.0021(4) 0.0000(4)
F32_2 0.0494(8) 0.0302(6) 0.0464(8) 0.0113(5) -0.0131(6) -0.0101(6)
F33_2 0.0544(8) 0.0569(9) 0.0293(6) 0.0107(6) -0.0046(6) -0.0307(7)
F34_2 0.0325(6) 0.0613(9) 0.0304(6) -0.0081(6) 0.0092(5) -0.0166(6)
F35_2 0.0253(5) 0.0379(6) 0.0331(6) -0.0050(5) 0.0008(4) 0.0008(5)
F41_2 0.0259(5) 0.0261(5) 0.0333(6) -0.0016(4) -0.0109(4) 0.0014(4)
F42_2 0.0267(5) 0.0473(7) 0.0278(5) -0.0039(5) -0.0104(4) -0.0078(5)
F43_2 0.0434(7) 0.0465(8) 0.0554(9) -0.0237(7) -0.0073(6) -0.0167(6)
F44_2 0.0431(8) 0.0271(6) 0.0757(11) -0.0199(7) -0.0062(7) 0.0015(5)
F45_2 0.0240(5) 0.0318(6) 0.0524(8) -0.0093(5) -0.0106(5) 0.0062(4)
C11_2 0.0177(6) 0.0234(7) 0.0205(7) -0.0016(5) -0.0033(5) -0.0023(5)
C12_2 0.0209(7) 0.0265(8) 0.0220(7) -0.0024(6) -0.0022(5) -0.0061(6)
C13_2 0.0309(8) 0.0242(7) 0.0223(7) -0.0031(6) -0.0071(6) -0.0024(6)
C14_2 0.0306(8) 0.0275(8) 0.0187(7) -0.0019(6) -0.0011(6) 0.0023(6)
C15_2 0.0222(7) 0.0290(8) 0.0225(7) 0.0016(6) 0.0019(6) -0.0033(6)
C16_2 0.0204(7) 0.0248(7) 0.0234(7) -0.0008(6) -0.0031(6) -0.0049(6)
C21_2 0.0187(7) 0.0299(8) 0.0242(7) -0.0032(6) -0.0042(6) -0.0017(6)
C22_2 0.0193(7) 0.0400(10) 0.0277(8) -0.0064(7) -0.0048(6) -0.0039(7)
C23_2 0.0210(8) 0.0571(13) 0.0347(10) -0.0138(9) -0.0107(7) -0.0015(8)
C24_2 0.0317(10) 0.0562(14) 0.0301(10) -0.0110(9) -0.0168(8) 0.0110(9)
C25_2 0.0373(10) 0.0385(10) 0.0267(9) -0.0020(8) -0.0097(8) 0.0075(8)
C26_2 0.0243(8) 0.0334(9) 0.0258(8) -0.0026(7) -0.0051(6) 0.0002(7)
C31_2 0.0201(7) 0.0267(8) 0.0223(7) -0.0028(6) -0.0032(5) -0.0060(6)
C32_2 0.0236(7) 0.0269(8) 0.0244(8) -0.0013(6) -0.0036(6) -0.0063(6)
C33_2 0.0345(9) 0.0287(8) 0.0309(9) 0.0034(7) -0.0110(7) -0.0126(7)
C34_2 0.0375(10) 0.0423(11) 0.0241(8) 0.0038(7) -0.0049(7) -0.0224(9)
C35_2 0.0275(8) 0.0453(11) 0.0229(8) -0.0064(7) 0.0018(6) -0.0159(8)
C36_2 0.0222(7) 0.0325(9) 0.0241(8) -0.0044(6) -0.0017(6) -0.0068(6)
C41_2 0.0180(6) 0.0234(7) 0.0213(7) -0.0024(5) -0.0015(5) -0.0030(5)
C42_2 0.0207(7) 0.0250(7) 0.0207(7) -0.0021(6) -0.0027(5) -0.0033(6)
C43_2 0.0211(7) 0.0334(9) 0.0209(7) -0.0034(6) -0.0022(6) -0.0069(6)
C44_2 0.0283(8) 0.0332(9) 0.0317(9) -0.0115(7) -0.0007(7) -0.0107(7)
C45_2 0.0279(8) 0.0262(8) 0.0416(11) -0.0110(8) 0.0000(7) -0.0027(7)
C46_2 0.0192(7) 0.0264(8) 0.0324(9) -0.0047(7) -0.0028(6) 0.0001(6)
B1_2 0.0166(7) 0.0241(8) 0.0220(8) -0.0015(6) -0.0032(6) -0.0026(6)

loop_
_atom_type_symbol
_atom_type_description
_atom_type_scat_dispersion_real
_atom_type_scat_dispersion_imag
_atom_type_scat_source
C C 0.0033 0.0016 'International Tables Vol C Tables 4.2.6.8 and 6.1.1.4'
H H 0.0000 0.0000 'International Tables Vol C Tables 4.2.6.8 and 6.1.1.4'
B B 0.0013 0.0007 'International Tables Vol C Tables 4.2.6.8 and 6.1.1.4'
F F 0.0171 0.0103 'International Tables Vol C Tables 4.2.6.8 and 6.1.1.4'
Sb Sb -0.5866 1.5461 'International Tables Vol C Tables 4.2.6.8 and 6.1.1.4'

loop_
_geom_angle_atom_site_label_1
_geom_angle_atom_site_label_2
_geom_angle_atom_site_label_3
_geom_angle
_geom_angle_site_symmetry_1
_geom_angle_site_symmetry_3
_geom_angle_publ_flag
C1_1 Sb1_1 C11_1 113.07(6) . . ?
C1_1 Sb1_1 C26_1 113.33(6) . . ?
C11_1 Sb1_1 C26_1 102.86(6) . . ?
C1_1 Sb1_1 Sb2_1 91.26(4) . . ?
C11_1 Sb1_1 Sb2_1 137.25(4) . . ?
C26_1 Sb1_1 Sb2_1 98.29(4) . . ?
C3_1 Sb2_1 C41_1 107.08(6) . . ?
C3_1 Sb2_1 Sb1_1 80.51(4) . . ?
C41_1 Sb2_1 Sb1_1 106.31(4) . . ?
C10_1 C1_1 C2_1 121.81(14) . . ?
C10_1 C1_1 Sb1_1 122.65(12) . . ?
C2_1 C1_1 Sb1_1 115.24(11) . . ?
C1_1 C2_1 C7_1 116.93(15) . . ?
C1_1 C2_1 C3_1 124.35(14) . . ?
C7_1 C2_1 C3_1 118.72(14) . . ?
C4_1 C3_1 C2_1 119.49(15) . . ?
C4_1 C3_1 Sb2_1 114.95(13) . . ?
C2_1 C3_1 Sb2_1 125.54(11) . . ?
C3_1 C4_1 C5_1 121.21(18) . . ?
C6_1 C5_1 C4_1 120.26(17) . . ?
C5_1 C6_1 C7_1 120.91(17) . . ?
C8_1 C7_1 C6_1 121.29(16) . . ?
C8_1 C7_1 C2_1 119.49(16) . . ?
C6_1 C7_1 C2_1 119.22(17) . . ?
C9_1 C8_1 C7_1 121.71(16) . . ?
C8_1 C9_1 C10_1 119.52(17) . . ?
C1_1 C10_1 C9_1 120.20(16) . . ?
C12_1 C11_1 C16_1 121.53(13) . . ?
C12_1 C11_1 Sb1_1 119.49(10) . . ?
C16_1 C11_1 Sb1_1 117.86(10) . . ?
C13_1 C12_1 C11_1 117.90(14) . . ?
C13_1 C12_1 C17_1 118.45(14) . . ?
C11_1 C12_1 C17_1 123.63(13) . . ?
C14_1 C13_1 C12_1 122.31(15) . . ?
C15_1 C14_1 C13_1 118.04(14) . . ?
C15_1 C14_1 C20_1 120.11(14) . . ?
C13_1 C14_1 C20_1 121.81(15) . . ?
C14_1 C15_1 C16_1 122.53(14) . . ?
C15_1 C16_1 C11_1 117.45(13) . . ?
C15_1 C16_1 C23_1 117.79(13) . . ?
C11_1 C16_1 C23_1 124.69(13) . . ?
C12_1 C17_1 C18_1 112.18(14) . . ?
C12_1 C17_1 C19_1 111.04(14) . . ?
C18_1 C17_1 C19_1 109.83(15) . . ?
C14_1 C20_1 C22_1 113.24(16) . . ?
C14_1 C20_1 C21_1 109.45(17) . . ?
C22_1 C20_1 C21_1 110.68(18) . . ?
C16_1 C23_1 C25_1 112.69(14) . . ?
C16_1 C23_1 C24_1 109.82(14) . . ?
C25_1 C23_1 C24_1 110.89(14) . . ?
C31_1 C26_1 C27_1 121.05(13) . . ?
C31_1 C26_1 Sb1_1 124.31(11) . . ?
C27_1 C26_1 Sb1_1 114.64(10) . . ?
C28_1 C27_1 C26_1 118.27(14) . . ?
C28_1 C27_1 C32_1 117.59(14) . . ?
C26_1 C27_1 C32_1 124.14(13) . . ?
C29_1 C28_1 C27_1 122.00(15) . . ?
C30_1 C29_1 C28_1 118.30(15) . . ?
C30_1 C29_1 C35_1 119.85(16) . . ?
C28_1 C29_1 C35_1 121.84(16) . . ?
C29_1 C30_1 C31_1 122.66(15) . . ?
C30_1 C31_1 C26_1 117.67(14) . . ?
C30_1 C31_1 C38_1 117.72(14) . . ?
C26_1 C31_1 C38_1 124.57(14) . . ?
C27_1 C32_1 C34_1 112.48(14) . . ?
C27_1 C32_1 C33_1 111.18(15) . . ?
C34_1 C32_1 C33_1 111.43(15) . . ?
C36_1 C35_1 C37_1 110.98(19) . . ?
C36_1 C35_1 C29_1 113.21(16) . . ?
C37_1 C35_1 C29_1 110.91(16) . . ?
C31_1 C38_1 C40_1 113.30(15) . . ?
C31_1 C38_1 C39_1 110.32(15) . . ?
C40_1 C38_1 C39_1 110.94(15) . . ?
C46_1 C41_1 C42_1 120.11(14) . . ?
C46_1 C41_1 Sb2_1 126.25(11) . . ?
C42_1 C41_1 Sb2_1 113.47(11) . . ?
C43_1 C42_1 C41_1 118.42(15) . . ?
C43_1 C42_1 C47_1 119.20(15) . . ?
C41_1 C42_1 C47_1 122.33(15) . . ?
C44_1 C43_1 C42_1 122.29(15) . . ?
C45_1 C44_1 C43_1 118.18(15) . . ?
C45_1 C44_1 C50_1 120.58(15) . . ?
C43_1 C44_1 C50_1 121.21(15) . . ?
C44_1 C45_1 C46_1 122.19(15) . . ?
C45_1 C46_1 C41_1 118.61(14) . . ?
C45_1 C46_1 C53_1 119.11(14) . . ?
C41_1 C46_1 C53_1 122.19(14) . . ?
C49'_1 C47_1 C42_1 119.2(13) . . ?
C48_1 C47_1 C42_1 110.66(16) . . ?
C48_1 C47_1 C49_1 109.91(19) . . ?
C42_1 C47_1 C49_1 114.42(16) . . ?
C49'_1 C47_1 C48'_1 110.0(14) . . ?
C42_1 C47_1 C48'_1 107.9(8) . . ?
C52_1 C50_1 C44_1 109.80(17) . . ?
C52_1 C50_1 C51_1 110.6(2) . . ?
C44_1 C50_1 C51_1 113.11(16) . . ?
C46_1 C53_1 C55_1 115.00(15) . . ?
C46_1 C53_1 C54_1 109.91(14) . . ?
C55_1 C53_1 C54_1 109.85(15) . . ?
C16_2 C11_2 C12_2 113.55(15) . . ?
C16_2 C11_2 B1_2 127.48(15) . . ?
C12_2 C11_2 B1_2 118.69(14) . . ?
F12_2 C12_2 C13_2 116.09(15) . . ?
F12_2 C12_2 C11_2 119.08(15) . . ?
C13_2 C12_2 C11_2 124.82(16) . . ?
F13_2 C13_2 C14_2 119.95(17) . . ?
F13_2 C13_2 C12_2 121.23(17) . . ?
C14_2 C13_2 C12_2 118.80(17) . . ?
F14_2 C14_2 C13_2 120.21(18) . . ?
F14_2 C14_2 C15_2 120.36(17) . . ?
C13_2 C14_2 C15_2 119.42(16) . . ?
F15_2 C15_2 C14_2 119.78(16) . . ?
F15_2 C15_2 C16_2 120.27(17) . . ?
C14_2 C15_2 C16_2 119.95(16) . . ?
F16_2 C16_2 C15_2 115.47(15) . . ?
F16_2 C16_2 C11_2 121.15(15) . . ?
C15_2 C16_2 C11_2 123.38(16) . . ?
C22_2 C21_2 C26_2 113.82(17) . . ?
C22_2 C21_2 B1_2 126.72(17) . . ?
C26_2 C21_2 B1_2 118.79(15) . . ?
F21_2 C22_2 C23_2 114.62(17) . . ?
F21_2 C22_2 C21_2 121.95(17) . . ?
C23_2 C22_2 C21_2 123.4(2) . . ?
F22_2 C23_2 C24_2 120.67(19) . . ?
F22_2 C23_2 C22_2 119.2(2) . . ?
C24_2 C23_2 C22_2 120.1(2) . . ?
F23_2 C24_2 C23_2 120.9(2) . . ?
F23_2 C24_2 C25_2 119.9(2) . . ?
C23_2 C24_2 C25_2 119.23(18) . . ?
F24_2 C25_2 C26_2 120.8(2) . . ?
F24_2 C25_2 C24_2 120.19(19) . . ?
C26_2 C25_2 C24_2 119.0(2) . . ?
F25_2 C26_2 C25_2 115.97(18) . . ?
F25_2 C26_2 C21_2 119.62(16) . . ?
C25_2 C26_2 C21_2 124.40(19) . . ?
C32_2 C31_2 C36_2 113.49(16) . . ?
C32_2 C31_2 B1_2 126.62(15) . . ?
C36_2 C31_2 B1_2 119.73(16) . . ?
F31_2 C32_2 C31_2 121.37(16) . . ?
F31_2 C32_2 C33_2 114.89(17) . . ?
C31_2 C32_2 C33_2 123.74(17) . . ?
F32_2 C33_2 C34_2 120.02(18) . . ?
F32_2 C33_2 C32_2 120.04(19) . . ?
C34_2 C33_2 C32_2 119.94(19) . . ?
F33_2 C34_2 C33_2 120.7(2) . . ?
F33_2 C34_2 C35_2 120.3(2) . . ?
C33_2 C34_2 C35_2 118.98(18) . . ?
F34_2 C35_2 C34_2 119.99(18) . . ?
F34_2 C35_2 C36_2 120.6(2) . . ?
C34_2 C35_2 C36_2 119.36(18) . . ?
F35_2 C36_2 C35_2 116.45(17) . . ?
F35_2 C36_2 C31_2 119.15(16) . . ?
C35_2 C36_2 C31_2 124.39(19) . . ?
C46_2 C41_2 C42_2 112.74(15) . . ?
C46_2 C41_2 B1_2 127.53(15) . . ?
C42_2 C41_2 B1_2 119.55(15) . . ?
F41_2 C42_2 C43_2 116.00(15) . . ?
F41_2 C42_2 C41_2 119.25(15) . . ?
C43_2 C42_2 C41_2 124.74(16) . . ?
F42_2 C43_2 C44_2 119.49(16) . . ?
F42_2 C43_2 C42_2 120.88(17) . . ?
C44_2 C43_2 C42_2 119.63(17) . . ?
F43_2 C44_2 C43_2 120.57(18) . . ?
F43_2 C44_2 C45_2 120.88(18) . . ?
C43_2 C44_2 C45_2 118.54(17) . . ?
F44_2 C45_2 C44_2 119.20(18) . . ?
F44_2 C45_2 C46_2 120.84(19) . . ?
C44_2 C45_2 C46_2 119.95(18) . . ?
F45_2 C46_2 C45_2 114.77(16) . . ?
F45_2 C46_2 C41_2 120.95(16) . . ?
C45_2 C46_2 C41_2 124.28(17) . . ?
C11_2 B1_2 C21_2 100.46(13) . . ?
C11_2 B1_2 C31_2 112.42(14) . . ?
C21_2 B1_2 C31_2 113.81(13) . . ?
C11_2 B1_2 C41_2 114.02(13) . . ?
C21_2 B1_2 C41_2 113.65(14) . . ?
C31_2 B1_2 C41_2 102.97(13) . . ?

loop_
_geom_bond_atom_site_label_1
_geom_bond_atom_site_label_2
_geom_bond_distance
_geom_bond_site_symmetry_2
_geom_bond_publ_flag
Sb1_1 C1_1 2.1170(15) . ?
Sb1_1 C11_1 2.1367(15) . ?
Sb1_1 C26_1 2.1465(15) . ?
Sb1_1 Sb2_1 2.7980(4) . ?
Sb2_1 C3_1 2.1647(17) . ?
Sb2_1 C41_1 2.1708(16) . ?
C1_1 C10_1 1.375(2) . ?
C1_1 C2_1 1.428(2) . ?
C2_1 C7_1 1.430(2) . ?
C2_1 C3_1 1.433(2) . ?
C3_1 C4_1 1.381(2) . ?
C4_1 C5_1 1.411(3) . ?
C5_1 C6_1 1.362(3) . ?
C6_1 C7_1 1.419(3) . ?
C7_1 C8_1 1.415(3) . ?
C8_1 C9_1 1.366(3) . ?
C9_1 C10_1 1.410(2) . ?
C11_1 C12_1 1.405(2) . ?
C11_1 C16_1 1.411(2) . ?
C12_1 C13_1 1.396(2) . ?
C12_1 C17_1 1.519(2) . ?
C13_1 C14_1 1.393(2) . ?
C14_1 C15_1 1.389(2) . ?
C14_1 C20_1 1.515(2) . ?
C15_1 C16_1 1.400(2) . ?
C16_1 C23_1 1.522(2) . ?
C17_1 C18_1 1.527(3) . ?
C17_1 C19_1 1.529(3) . ?
C20_1 C22_1 1.525(3) . ?
C20_1 C21_1 1.528(3) . ?
C23_1 C25_1 1.522(2) . ?
C23_1 C24_1 1.532(2) . ?
C26_1 C31_1 1.406(2) . ?
C26_1 C27_1 1.412(2) . ?
C27_1 C28_1 1.392(2) . ?
C27_1 C32_1 1.519(2) . ?
C28_1 C29_1 1.388(2) . ?
C29_1 C30_1 1.385(2) . ?
C29_1 C35_1 1.518(2) . ?
C30_1 C31_1 1.397(2) . ?
C31_1 C38_1 1.517(2) . ?
C32_1 C34_1 1.532(2) . ?
C32_1 C33_1 1.534(3) . ?
C35_1 C36_1 1.506(3) . ?
C35_1 C37_1 1.512(3) . ?
C38_1 C40_1 1.531(3) . ?
C38_1 C39_1 1.536(3) . ?
C41_1 C46_1 1.407(2) . ?
C41_1 C42_1 1.421(2) . ?
C42_1 C43_1 1.391(2) . ?
C42_1 C47_1 1.524(2) . ?
C43_1 C44_1 1.391(2) . ?
C44_1 C45_1 1.388(2) . ?
C44_1 C50_1 1.517(2) . ?
C45_1 C46_1 1.397(2) . ?
C46_1 C53_1 1.512(2) . ?
C47_1 C49'_1 1.468(14) . ?
C47_1 C48_1 1.507(3) . ?
C47_1 C49_1 1.536(3) . ?
C47_1 C48'_1 1.581(13) . ?
C50_1 C52_1 1.516(3) . ?
C50_1 C51_1 1.524(3) . ?
C53_1 C55_1 1.530(3) . ?
C53_1 C54_1 1.538(3) . ?
F12_2 C12_2 1.3471(19) . ?
F13_2 C13_2 1.341(2) . ?
F14_2 C14_2 1.342(2) . ?
F15_2 C15_2 1.339(2) . ?
F16_2 C16_2 1.347(2) . ?
F21_2 C22_2 1.346(2) . ?
F22_2 C23_2 1.350(3) . ?
F23_2 C24_2 1.343(2) . ?
F24_2 C25_2 1.340(3) . ?
F25_2 C26_2 1.350(2) . ?
F31_2 C32_2 1.348(2) . ?
F32_2 C33_2 1.343(2) . ?
F33_2 C34_2 1.345(2) . ?
F34_2 C35_2 1.345(2) . ?
F35_2 C36_2 1.348(2) . ?
F41_2 C42_2 1.349(2) . ?
F42_2 C43_2 1.345(2) . ?
F43_2 C44_2 1.344(2) . ?
F44_2 C45_2 1.341(2) . ?
F45_2 C46_2 1.347(2) . ?
C11_2 C16_2 1.390(2) . ?
C11_2 C12_2 1.397(2) . ?
C11_2 B1_2 1.651(3) . ?
C12_2 C13_2 1.381(2) . ?
C13_2 C14_2 1.375(3) . ?
C14_2 C15_2 1.376(3) . ?
C15_2 C16_2 1.390(2) . ?
C21_2 C22_2 1.390(2) . ?
C21_2 C26_2 1.391(3) . ?
C21_2 B1_2 1.651(3) . ?
C22_2 C23_2 1.385(3) . ?
C23_2 C24_2 1.366(4) . ?
C24_2 C25_2 1.381(3) . ?
C25_2 C26_2 1.380(3) . ?
C31_2 C32_2 1.387(3) . ?
C31_2 C36_2 1.392(2) . ?
C31_2 B1_2 1.652(3) . ?
C32_2 C33_2 1.388(3) . ?
C33_2 C34_2 1.372(3) . ?
C34_2 C35_2 1.372(3) . ?
C35_2 C36_2 1.383(3) . ?
C41_2 C46_2 1.389(2) . ?
C41_2 C42_2 1.395(2) . ?
C41_2 B1_2 1.653(3) . ?
C42_2 C43_2 1.381(2) . ?
C43_2 C44_2 1.374(3) . ?
C44_2 C45_2 1.375(3) . ?
C45_2 C46_2 1.386(3) . ?
